data_7037920
loop_
_publ_author_name
'Di Pietro, Sebastiano'
'Gautier, Nicholas'
'Imbert, Daniel'
'P\'ecaut, Jacques'
'Mazzanti, Marinella'

_publ_section_title
;
 Versatile pyridine-2,6-bis-tetrazolate scaffolds for the formation of
 highly luminescent lanthanide complexes.
;
_journal_issue 8
_journal_name_full 'Dalton transactions (Cambridge, England : 2003)'
_journal_page_first 3429
_journal_page_last 3442
_journal_paper_doi 10.1039/c5dt04811g
_journal_volume 45
_journal_year 2016
_chemical_formula_sum 'C48 H27 Eu N27 O3'
_chemical_formula_weight 1181.93
_chemical_name_systematic
; 
 ? 
;
_space_group_IT_number 220
_symmetry_cell_setting cubic
_symmetry_space_group_name_Hall 'I -4bd 2c 3'
_symmetry_space_group_name_H-M 'I -4 3 d'
_atom_sites_solution_hydrogens geom
_atom_sites_solution_primary direct
_atom_sites_solution_secondary difmap
_audit_creation_method SHELXL-97
_audit_update_record
;
2015-11-12 deposited with the CCDC.
2016-01-06 downloaded from the CCDC.
;
_cell_angle_alpha 90.00
_cell_angle_beta 90.00
_cell_angle_gamma 90.00
_cell_formula_units_Z 16
_cell_length_a 32.8261(3)
_cell_length_b 32.8261(3)
_cell_length_c 32.8261(3)
_cell_measurement_reflns_used 9242
_cell_measurement_temperature 150(2)
_cell_measurement_theta_max 36.9555
_cell_measurement_theta_min 3.3938
_cell_volume 35371.9(6)
_computing_cell_refinement
;
CrysAlisPro, Agilent Technologies,
Version 1.171.35.19 (release 27-10-2011 CrysAlis171 .NET)
(compiled Oct 27 2011,15:02:11)
;
_computing_data_collection
;
CrysAlisPro, Agilent Technologies,
Version 1.171.35.19 (release 27-10-2011 CrysAlis171 .NET)
(compiled Oct 27 2011,15:02:11)
;
_computing_data_reduction
;
CrysAlisPro, Agilent Technologies,
Version 1.171.35.19 (release 27-10-2011 CrysAlis171 .NET)
(compiled Oct 27 2011,15:02:11)
;
_computing_structure_refinement 'SHELXL-97 (Sheldrick, 1997)'
_computing_structure_solution 'SHELXS-97 (Sheldrick, 1990)'
_diffrn_ambient_temperature 150(2)
_diffrn_detector_area_resol_mean 15.9653
_diffrn_measured_fraction_theta_full 0.998
_diffrn_measured_fraction_theta_max 0.998
_diffrn_measurement_details
;
  1 omega   35.00   62.00   1.0000   30.0000
omega____ theta____ kappa____ phi______ frames
    -       -0.7812  179.0000 -180.0000 27

  2 omega   24.00  111.00   1.0000  200.0000
omega____ theta____ kappa____ phi______ frames
    -       44.6562 -125.0000 -150.0000 87

  3 omega  -80.00    0.00   1.0000   30.0000
omega____ theta____ kappa____ phi______ frames
    -       -0.7812  -77.0000  -90.0000 80

;
_diffrn_measurement_device_type 'Xcalibur, Sapphire3'
_diffrn_measurement_method '\w scans'
_diffrn_radiation_monochromator graphite
_diffrn_radiation_source 'fine-focus sealed tube'
_diffrn_radiation_type MoK\a
_diffrn_radiation_wavelength 0.71073
_diffrn_reflns_av_R_equivalents 0.0579
_diffrn_reflns_av_sigmaI/netI 0.0792
_diffrn_reflns_limit_h_max 33
_diffrn_reflns_limit_h_min -35
_diffrn_reflns_limit_k_max 41
_diffrn_reflns_limit_k_min -26
_diffrn_reflns_limit_l_max 46
_diffrn_reflns_limit_l_min -28
_diffrn_reflns_number 43756
_diffrn_reflns_theta_full 30.50
_diffrn_reflns_theta_max 30.50
_diffrn_reflns_theta_min 3.40
_exptl_absorpt_coefficient_mu 0.751
_exptl_absorpt_correction_T_max 0.9294
_exptl_absorpt_correction_T_min 0.6666
_exptl_absorpt_correction_type multi-scan
_exptl_absorpt_process_details
;
CrysAlisPro, Agilent Technologies,
Version 1.171.35.19 (release 27-10-2011 CrysAlis171 .NET)
(compiled Oct 27 2011,15:02:11)
Empirical absorption correction using spherical harmonics,
 implemented in SCALE3 ABSPACK scaling algorithm.
;
_exptl_crystal_colour yellow
_exptl_crystal_density_diffrn 0.888
_exptl_crystal_density_method 'not measured'
_exptl_crystal_description plate
_exptl_crystal_F_000 9456
_exptl_crystal_size_max 0.59
_exptl_crystal_size_mid 0.28
_exptl_crystal_size_min 0.10
_platon_squeeze_details
;
4347 electrons per cell is equivalent to 272 electrons per complexe. They corresponds to 3 triethylamonium (3 x 47 = 141 electrons) and 13 water molecules (13 x 10 = 130 electrons)
;
_refine_diff_density_max 0.557
_refine_diff_density_min -0.334
_refine_diff_density_rms 0.059
_refine_ls_abs_structure_details 'Flack H D (1983), Acta Cryst. A39, 876-881'
_refine_ls_abs_structure_Flack 0.017(13)
_refine_ls_extinction_method none
_refine_ls_goodness_of_fit_ref 0.912
_refine_ls_hydrogen_treatment constr
_refine_ls_matrix_type full
_refine_ls_number_parameters 238
_refine_ls_number_reflns 9005
_refine_ls_number_restraints 0
_refine_ls_restrained_S_all 0.912
_refine_ls_R_factor_all 0.1059
_refine_ls_R_factor_gt 0.0543
_refine_ls_shift/su_max 0.001
_refine_ls_shift/su_mean 0.000
_refine_ls_structure_factor_coef Fsqd
_refine_ls_weighting_details 'calc w=1/[\s^2^(Fo^2^)+(0.0614P)^2^+0.0000P] where P=(Fo^2^+2Fc^2^)/3'
_refine_ls_weighting_scheme calc
_refine_ls_wR_factor_gt 0.1118
_refine_ls_wR_factor_ref 0.1265
_reflns_number_gt 4794
_reflns_number_total 9005
_reflns_threshold_expression >2sigma(I)
_cod_data_source_file c5dt04811g2.cif
_cod_data_source_block EuL5
_cod_depositor_comments 'Adding full bibliography for 7037920.cif.'
_cod_database_code 7037920

loop_
_symmetry_equiv_pos_as_xyz
'x, y, z'
'y+1/4, -x+3/4, -z+1/4'
'x, -y, -z+1/2'
'z, x, y'
'-x, -y+1/2, z'
'y+1/4, x+1/4, z+1/4'
'-y+1/4, -x+3/4, z+3/4'
'-z+1/4, y+1/4, -x+3/4'
'x+1/4, -z+3/4, -y+1/4'
'-z+1/2, x, -y'
'z, -x, -y+1/2'
'y, z, x'
'-y+3/4, x+3/4, -z+1/4'
'-x, y+1/2, -z+1/2'
'-z, -x+1/2, y'
'z+1/4, y+1/4, x+1/4'
'x+1/4, z+1/4, y+1/4'
'-z+1/4, -y+3/4, x+3/4'
'-x+1/4, -z+3/4, y+3/4'
'z+1/4, -y+3/4, -x+1/4'
'-y, -z+1/2, x'
'y, -z, -x+1/2'
'-y+1/2, z, -x'
'-x+3/4, z+3/4, -y+1/4'
'x+1/2, y+1/2, z+1/2'
'y+3/4, -x+5/4, -z+3/4'
'x+1/2, -y+1/2, -z+1'
'z+1/2, x+1/2, y+1/2'
'-x+1/2, -y+1, z+1/2'
'y+3/4, x+3/4, z+3/4'
'-y+3/4, -x+5/4, z+5/4'
'-z+3/4, y+3/4, -x+5/4'
'x+3/4, -z+5/4, -y+3/4'
'-z+1, x+1/2, -y+1/2'
'z+1/2, -x+1/2, -y+1'
'y+1/2, z+1/2, x+1/2'
'-y+5/4, x+5/4, -z+3/4'
'-x+1/2, y+1, -z+1'
'-z+1/2, -x+1, y+1/2'
'z+3/4, y+3/4, x+3/4'
'x+3/4, z+3/4, y+3/4'
'-z+3/4, -y+5/4, x+5/4'
'-x+3/4, -z+5/4, y+5/4'
'z+3/4, -y+5/4, -x+3/4'
'-y+1/2, -z+1, x+1/2'
'y+1/2, -z+1/2, -x+1'
'-y+1, z+1/2, -x+1/2'
'-x+5/4, z+5/4, -y+3/4'

loop_
_atom_site_label
_atom_site_type_symbol
_atom_site_fract_x
_atom_site_fract_y
_atom_site_fract_z
_atom_site_U_iso_or_equiv
_atom_site_adp_type
_atom_site_occupancy
_atom_site_symmetry_multiplicity
_atom_site_calc_flag
_atom_site_refinement_flags
Eu1 Eu 0.054174(6) 0.445826(6) 0.554174(6) 0.05003(11) Uani 1 3 d S
O1 O 0.39026(11) 0.61569(10) 0.38554(13) 0.0893(12) Uani 1 1 d .
N1 N 0.11388(10) 0.39946(10) 0.54044(10) 0.0518(8) Uani 1 1 d .
N2 N 0.12175(11) 0.36017(11) 0.54745(11) 0.0608(10) Uani 1 1 d .
N3 N 0.15899(13) 0.35254(12) 0.53629(13) 0.0670(10) Uani 1 1 d .
N4 N 0.17668(12) 0.38678(11) 0.52130(12) 0.0642(10) Uani 1 1 d .
N5 N 0.11768(10) 0.48003(9) 0.52264(9) 0.0445(7) Uani 1 1 d .
N6 N 0.05074(12) 0.52195(10) 0.54470(11) 0.0610(9) Uani 1 1 d .
N7 N 0.02156(13) 0.55072(14) 0.55131(15) 0.0806(13) Uani 1 1 d .
N8 N 0.03533(16) 0.58531(14) 0.53645(18) 0.0964(17) Uani 1 1 d .
N9 N 0.07264(14) 0.57980(12) 0.51907(17) 0.0826(14) Uani 1 1 d .
C1 C 0.14809(13) 0.41521(13) 0.52416(12) 0.0491(10) Uani 1 1 d .
C2 C 0.15125(13) 0.45722(13) 0.51255(13) 0.0529(10) Uani 1 1 d .
C3 C 0.18322(13) 0.47371(14) 0.49264(13) 0.0545(11) Uani 1 1 d .
H3A H 0.2062 0.4573 0.4863 0.065 Uiso 1 1 calc R
C4 C 0.18287(13) 0.51545(14) 0.48103(13) 0.0561(11) Uani 1 1 d .
C5 C 0.14832(14) 0.53856(14) 0.49156(13) 0.0585(11) Uani 1 1 d .
H5A H 0.1465 0.5666 0.4847 0.070 Uiso 1 1 calc R
C6 C 0.11727(13) 0.51932(13) 0.51202(14) 0.0556(11) Uani 1 1 d .
C7 C 0.08095(14) 0.54101(13) 0.52468(13) 0.0519(10) Uani 1 1 d .
C8 C 0.21671(14) 0.53270(14) 0.45999(13) 0.0605(11) Uani 1 1 d .
C9 C 0.24603(14) 0.54766(13) 0.44554(13) 0.0580(10) Uani 1 1 d .
C10 C 0.28333(14) 0.56470(12) 0.42887(13) 0.0562(11) Uani 1 1 d .
C11 C 0.29292(15) 0.60564(14) 0.43400(15) 0.0662(12) Uani 1 1 d .
H11A H 0.2739 0.6229 0.4474 0.079 Uiso 1 1 calc R
C12 C 0.32798(16) 0.62166(15) 0.42068(17) 0.0734(14) Uani 1 1 d .
H12A H 0.3341 0.6495 0.4258 0.088 Uiso 1 1 calc R
C13 C 0.35562(16) 0.59722(16) 0.39923(18) 0.0767(14) Uani 1 1 d .
C14 C 0.34832(16) 0.55604(17) 0.39422(18) 0.0800(15) Uani 1 1 d .
H14A H 0.3678 0.5388 0.3814 0.096 Uiso 1 1 calc R
C15 C 0.31124(16) 0.54057(14) 0.40864(16) 0.0734(14) Uani 1 1 d .
H15A H 0.3051 0.5126 0.4044 0.088 Uiso 1 1 calc R
C16 C 0.42031(18) 0.5915(2) 0.3638(2) 0.107(2) Uani 1 1 d .
H16A H 0.4433 0.6088 0.3560 0.161 Uiso 1 1 calc R
H16B H 0.4079 0.5799 0.3392 0.161 Uiso 1 1 calc R
H16C H 0.4300 0.5694 0.3814 0.161 Uiso 1 1 calc R

loop_
_atom_site_aniso_label
_atom_site_aniso_U_11
_atom_site_aniso_U_22
_atom_site_aniso_U_33
_atom_site_aniso_U_23
_atom_site_aniso_U_13
_atom_site_aniso_U_12
Eu1 0.05003(11) 0.05003(11) 0.05003(11) -0.00379(10) 0.00379(10) -0.00379(10)
O1 0.065(2) 0.065(2) 0.137(3) 0.013(2) 0.034(2) -0.0073(17)
N1 0.059(2) 0.0418(19) 0.054(2) 0.0001(15) 0.0051(16) -0.0014(16)
N2 0.066(2) 0.053(2) 0.064(2) 0.0044(18) 0.011(2) 0.0071(18)
N3 0.070(3) 0.058(2) 0.073(3) 0.0024(19) 0.002(2) 0.004(2)
N4 0.057(2) 0.049(2) 0.087(3) -0.0021(19) 0.012(2) -0.0020(18)
N5 0.0456(18) 0.0407(18) 0.0471(18) -0.0039(14) -0.0055(14) -0.0022(14)
N6 0.055(2) 0.0539(19) 0.074(3) -0.0039(17) 0.012(2) 0.0050(19)
N7 0.071(3) 0.065(3) 0.106(3) 0.000(3) 0.028(3) 0.011(2)
N8 0.088(3) 0.059(3) 0.143(5) 0.009(3) 0.023(3) 0.011(3)
N9 0.066(3) 0.052(2) 0.130(4) 0.009(2) 0.017(3) 0.002(2)
C1 0.048(2) 0.051(2) 0.048(2) -0.0065(19) 0.0075(19) -0.001(2)
C2 0.050(2) 0.055(3) 0.054(2) -0.003(2) 0.003(2) -0.009(2)
C3 0.047(2) 0.059(3) 0.057(3) -0.009(2) 0.0096(19) -0.0048(19)
C4 0.058(3) 0.059(3) 0.052(2) 0.003(2) 0.006(2) -0.014(2)
C5 0.072(3) 0.048(2) 0.056(3) 0.011(2) 0.012(2) 0.003(2)
C6 0.052(2) 0.056(3) 0.059(3) -0.003(2) 0.001(2) -0.013(2)
C7 0.061(3) 0.042(2) 0.053(2) -0.0021(18) 0.005(2) -0.0037(19)
C8 0.062(3) 0.064(3) 0.055(3) -0.002(2) 0.011(2) -0.008(2)
C9 0.062(3) 0.057(3) 0.055(2) 0.008(2) 0.010(2) -0.005(2)
C10 0.070(3) 0.043(2) 0.055(2) 0.0107(19) 0.005(2) 0.006(2)
C11 0.064(3) 0.057(3) 0.078(3) 0.004(2) 0.005(2) 0.006(2)
C12 0.070(3) 0.053(3) 0.097(4) 0.004(3) 0.014(3) 0.007(2)
C13 0.062(3) 0.065(3) 0.103(4) 0.021(3) 0.014(3) 0.002(3)
C14 0.073(3) 0.062(3) 0.104(4) 0.019(3) 0.027(3) 0.014(3)
C15 0.080(3) 0.047(2) 0.093(4) 0.013(2) 0.027(3) 0.002(2)
C16 0.082(4) 0.109(5) 0.131(6) 0.025(4) 0.052(4) -0.002(4)

loop_
_atom_type_symbol
_atom_type_description
_atom_type_scat_dispersion_real
_atom_type_scat_dispersion_imag
_atom_type_scat_source
C C 0.0033 0.0016 'International Tables Vol C Tables 4.2.6.8 and 6.1.1.4'
H H 0.0000 0.0000 'International Tables Vol C Tables 4.2.6.8 and 6.1.1.4'
N N 0.0061 0.0033 'International Tables Vol C Tables 4.2.6.8 and 6.1.1.4'
O O 0.0106 0.0060 'International Tables Vol C Tables 4.2.6.8 and 6.1.1.4'
Eu Eu -0.1578 3.6682 'International Tables Vol C Tables 4.2.6.8 and 6.1.1.4'

loop_
_geom_angle_atom_site_label_1
_geom_angle_atom_site_label_2
_geom_angle_atom_site_label_3
_geom_angle
_geom_angle_site_symmetry_1
_geom_angle_site_symmetry_3
N6 Eu1 N6 80.08(14) 35_455 .
N6 Eu1 N6 80.08(14) 35_455 45
N6 Eu1 N6 80.08(14) . 45
N6 Eu1 N1 146.81(11) 35_455 45
N6 Eu1 N1 86.89(12) . 45
N6 Eu1 N1 127.66(11) 45 45
N6 Eu1 N1 127.66(11) 35_455 35_455
N6 Eu1 N1 146.81(11) . 35_455
N6 Eu1 N1 86.89(12) 45 35_455
N1 Eu1 N1 77.16(12) 45 35_455
N6 Eu1 N1 86.89(12) 35_455 .
N6 Eu1 N1 127.66(11) . .
N6 Eu1 N1 146.81(11) 45 .
N1 Eu1 N1 77.16(12) 45 .
N1 Eu1 N1 77.16(12) 35_455 .
N6 Eu1 N5 63.64(11) 35_455 35_455
N6 Eu1 N5 136.74(12) . 35_455
N6 Eu1 N5 71.52(11) 45 35_455
N1 Eu1 N5 136.35(10) 45 35_455
N1 Eu1 N5 64.13(10) 35_455 35_455
N1 Eu1 N5 75.33(10) . 35_455
N6 Eu1 N5 71.52(11) 35_455 .
N6 Eu1 N5 63.64(11) . .
N6 Eu1 N5 136.74(12) 45 .
N1 Eu1 N5 75.33(11) 45 .
N1 Eu1 N5 136.35(10) 35_455 .
N1 Eu1 N5 64.13(10) . .
N5 Eu1 N5 119.974(4) 35_455 .
N6 Eu1 N5 136.74(12) 35_455 45
N6 Eu1 N5 71.52(11) . 45
N6 Eu1 N5 63.64(11) 45 45
N1 Eu1 N5 64.13(10) 45 45
N1 Eu1 N5 75.33(10) 35_455 45
N1 Eu1 N5 136.35(10) . 45
N5 Eu1 N5 119.973(4) 35_455 45
N5 Eu1 N5 119.974(4) . 45
C13 O1 C16 118.9(4) . .
N2 N1 C1 106.1(3) . .
N2 N1 Eu1 134.6(3) . .
C1 N1 Eu1 119.2(3) . .
N3 N2 N1 108.6(3) . .
N2 N3 N4 110.2(4) . .
C1 N4 N3 104.7(4) . .
C6 N5 C2 118.2(4) . .
C6 N5 Eu1 121.0(3) . .
C2 N5 Eu1 120.5(2) . .
C7 N6 N7 105.9(4) . .
C7 N6 Eu1 119.3(3) . .
N7 N6 Eu1 134.3(3) . .
N8 N7 N6 107.3(4) . .
N7 N8 N9 110.4(4) . .
C7 N9 N8 104.9(4) . .
N4 C1 N1 110.3(4) . .
N4 C1 C2 127.3(4) . .
N1 C1 C2 122.3(4) . .
C3 C2 N5 121.5(4) . .
C3 C2 C1 124.8(4) . .
N5 C2 C1 113.7(4) . .
C2 C3 C4 120.7(4) . .
C5 C4 C3 117.4(4) . .
C5 C4 C8 122.2(4) . .
C3 C4 C8 120.4(4) . .
C6 C5 C4 118.0(4) . .
N5 C6 C5 124.3(4) . .
N5 C6 C7 114.1(4) . .
C5 C6 C7 121.6(4) . .
N9 C7 N6 111.5(4) . .
N9 C7 C6 127.3(4) . .
N6 C7 C6 121.2(4) . .
C9 C8 C4 174.7(5) . .
C8 C9 C10 177.2(5) . .
C15 C10 C11 117.5(4) . .
C15 C10 C9 121.3(4) . .
C11 C10 C9 121.1(4) . .
C12 C11 C10 122.3(5) . .
C11 C12 C13 119.7(5) . .
O1 C13 C14 122.7(5) . .
O1 C13 C12 116.8(5) . .
C14 C13 C12 120.5(5) . .
C13 C14 C15 117.7(5) . .
C10 C15 C14 122.1(4) . .

loop_
_geom_bond_atom_site_label_1
_geom_bond_atom_site_label_2
_geom_bond_distance
_geom_bond_site_symmetry_2
Eu1 N6 2.521(3) 35_455
Eu1 N6 2.521(3) .
Eu1 N6 2.521(3) 45
Eu1 N1 2.522(3) 45
Eu1 N1 2.522(3) 35_455
Eu1 N1 2.522(3) .
Eu1 N5 2.584(3) 35_455
Eu1 N5 2.584(3) .
Eu1 N5 2.584(3) 45
O1 C13 1.365(6) .
O1 C16 1.454(7) .
N1 N2 1.335(5) .
N1 C1 1.347(5) .
N2 N3 1.300(5) .
N3 N4 1.357(5) .
N4 C1 1.327(5) .
N5 C6 1.336(5) .
N5 C2 1.373(5) .
N6 C7 1.344(5) .
N6 N7 1.363(5) .
N7 N8 1.316(6) .
N8 N9 1.363(6) .
N9 C7 1.315(6) .
C1 C2 1.434(6) .
C2 C3 1.350(6) .
C3 C4 1.422(6) .
C4 C5 1.408(6) .
C4 C8 1.425(6) .
C5 C6 1.375(6) .
C6 C7 1.449(6) .
C8 C9 1.180(6) .
C9 C10 1.453(6) .
C10 C15 1.381(6) .
C10 C11 1.391(6) .
C11 C12 1.338(7) .
C12 C13 1.401(7) .
C13 C14 1.383(7) .
C14 C15 1.401(7) .

loop_
_platon_squeeze_void_nr
_platon_squeeze_void_average_x
_platon_squeeze_void_average_y
_platon_squeeze_void_average_z
_platon_squeeze_void_volume
_platon_squeeze_void_count_electrons
_platon_squeeze_void_content
1 0.173 0.003 0.016 18733 4347 ' '
